data_7028322
loop_
_publ_author_name
'Gao, Song'
'Chen, Mao-Long'
'Zhou, Zhao-Hui'

_publ_section_title
;
 Substitution of gadolinium ethylenediaminetetraacetate with phosphites:
 towards gadolinium deposit in nephrogenic systemic fibrosis.
;
_journal_issue 2
_journal_name_full 'Dalton transactions (Cambridge, England : 2003)'
_journal_page_first 639
_journal_page_last 645
_journal_paper_doi 10.1039/c3dt52015c
_journal_volume 43
_journal_year 2014
_chemical_absolute_configuration ad
_chemical_formula_moiety 'C10 H21 Gd K3 N2 O15 P, 3(H2 O)'
_chemical_formula_sum 'C10 H27 Gd K3 N2 O18 P'
_chemical_formula_weight 768.86
_chemical_name_systematic
;
 ? 
;
_space_group_crystal_system monoclinic
_space_group_IT_number 4
_space_group_name_Hall 'P 2yb'
_space_group_name_H-M_alt 'P 1 21 1'
_symmetry_space_group_name_Hall 'P 2yb'
_symmetry_space_group_name_H-M 'P 1 21 1'
_atom_sites_solution_hydrogens geom
_atom_sites_solution_primary direct
_atom_sites_solution_secondary difmap
_audit_creation_date 2013-07-22
_audit_creation_method
;
  Olex2 1.1
  (compiled 2011.11.01 svn.r2039, GUI svn.r3906)
;
_cell_angle_alpha 90.00
_cell_angle_beta 110.161(10)
_cell_angle_gamma 90.00
_cell_formula_units_Z 2
_cell_length_a 10.4965(9)
_cell_length_b 8.8178(5)
_cell_length_c 14.8505(15)
_cell_measurement_temperature 446(2)
_cell_volume 1290.3(2)
_computing_molecular_graphics
;
O. V. Dolomanov, L. J. Bourhis, R. J. Gildea, J. A. K. Howard and H. Puschmann,
OLEX2: a complete structure solution, refinement and analysis program.
J. Appl. Cryst. (2009). 42, 339-341.
;
_computing_publication_material
;
O. V. Dolomanov, L. J. Bourhis, R. J. Gildea, J. A. K. Howard and H. Puschmann,
OLEX2: a complete structure solution, refinement and analysis program.
J. Appl. Cryst. (2009). 42, 339-341.
;
_computing_structure_refinement
;
XL, G.M. Sheldrick, Acta Cryst.
(2008). A64, 112-122
;
_computing_structure_solution 'SHELXS-97 (Sheldrick, 1990)'
_diffrn_ambient_temperature 446.15
_diffrn_measured_fraction_theta_full 0.969
_diffrn_measured_fraction_theta_max 0.969
_diffrn_radiation_monochromator graphite
_diffrn_radiation_type MoK\a
_diffrn_radiation_wavelength 0.71073
_diffrn_reflns_av_R_equivalents 0.0475
_diffrn_reflns_av_unetI/netI 0.0882
_diffrn_reflns_limit_h_max 13
_diffrn_reflns_limit_h_min -13
_diffrn_reflns_limit_k_max 10
_diffrn_reflns_limit_k_min -11
_diffrn_reflns_limit_l_max 18
_diffrn_reflns_limit_l_min -19
_diffrn_reflns_number 6996
_diffrn_reflns_theta_full 27.49
_diffrn_reflns_theta_max 27.49
_diffrn_reflns_theta_min 2.91
_diffrn_source 'fine-focus sealed tube'
_exptl_absorpt_coefficient_mu 3.196
_exptl_absorpt_correction_T_max 0.8566
_exptl_absorpt_correction_T_min 0.7406
_exptl_absorpt_correction_type multi-scan
_exptl_crystal_density_diffrn 1.979
_exptl_crystal_density_method 'not measured'
_exptl_crystal_F_000 762
_exptl_crystal_size_max 0.10
_exptl_crystal_size_mid 0.08
_exptl_crystal_size_min 0.05
_refine_diff_density_max 1.005
_refine_diff_density_min -0.897
_refine_diff_density_rms 0.157
_refine_ls_abs_structure_details 'Flack H D (1983), Acta Cryst. A39, 876-881'
_refine_ls_abs_structure_Flack -0.014(13)
_refine_ls_extinction_method none
_refine_ls_goodness_of_fit_ref 0.949
_refine_ls_hydrogen_treatment mixed
_refine_ls_matrix_type full
_refine_ls_number_parameters 361
_refine_ls_number_reflns 4785
_refine_ls_number_restraints 22
_refine_ls_restrained_S_all 0.947
_refine_ls_R_factor_all 0.0490
_refine_ls_R_factor_gt 0.0418
_refine_ls_shift/su_max 0.001
_refine_ls_shift/su_mean 0.000
_refine_ls_structure_factor_coef Fsqd
_refine_ls_weighting_details 'calc w=1/[\s^2^(Fo^2^)+(0.0204P)^2^+0.0000P] where P=(Fo^2^+2Fc^2^)/3'
_refine_ls_weighting_scheme calc
_refine_ls_wR_factor_gt 0.0768
_refine_ls_wR_factor_ref 0.0813
_reflns_number_gt 4322
_reflns_number_total 4785
_reflns_threshold_expression >2sigma(I)
_cod_data_source_file c3dt52015c.txt
_cod_data_source_block a
_cod_depositor_comments
;
The following automatic conversions were performed:

'_exptl_absorpt_correction_type' value 'MULTI-SCAN' changed to
'multi-scan' according to
/usr/data/users/saulius/automatic-downloads/current/RSC/lib/dictionaries/cif_core.dic
dictionary named 'cif_core.dic' version 2.4.2 from 2011-04-26.

Automatic conversion script
Id: cif_fix_values 2281 2013-09-26 08:29:07Z andrius 
;
_cod_original_cell_volume 1290.28(19)
_cod_database_code 7028322

loop_
_space_group_symop_id
_space_group_symop_operation_xyz
1 'x, y, z'
2 '-x, y+1/2, -z'

loop_
_atom_site_label
_atom_site_type_symbol
_atom_site_fract_x
_atom_site_fract_y
_atom_site_fract_z
_atom_site_U_iso_or_equiv
_atom_site_adp_type
_atom_site_occupancy
_atom_site_symmetry_multiplicity
_atom_site_calc_flag
_atom_site_refinement_flags
Gd1 Gd 0.52721(3) -0.34136(5) 0.33451(2) 0.01251(9) Uani 1 1 d .
P1 P 0.5842(2) -0.6819(2) 0.48378(15) 0.0183(5) Uani 1 1 d .
K1 K 0.7601(2) -1.06839(19) 0.55520(13) 0.0252(4) Uani 1 1 d .
K2 K 1.1115(2) -0.1947(2) 0.28743(13) 0.0269(4) Uani 1 1 d .
K3 K 1.1030(2) 0.0296(2) 0.50917(14) 0.0263(4) Uani 1 1 d .
N1 N 0.5719(7) -0.1722(6) 0.2053(4) 0.0142(14) Uani 1 1 d .
N2 N 0.4470(7) -0.4708(6) 0.1641(4) 0.0150(14) Uani 1 1 d .
O1 O 0.3495(6) -0.1637(6) 0.2532(4) 0.0187(13) Uani 1 1 d .
O2 O 0.3067(6) 0.0816(6) 0.2142(4) 0.0280(14) Uani 1 1 d .
O3 O 0.7391(6) -0.2101(6) 0.3891(4) 0.0189(12) Uani 1 1 d .
O4 O 0.9197(6) -0.1235(7) 0.3602(5) 0.0336(16) Uani 1 1 d .
O5 O 0.3231(6) -0.4840(6) 0.2952(4) 0.0197(13) Uani 1 1 d .
O6 O 0.1188(6) -0.5296(8) 0.1883(4) 0.0383(17) Uani 1 1 d .
O7 O 0.6928(6) -0.5026(6) 0.2982(4) 0.0243(13) Uani 1 1 d .
O8 O 0.7323(6) -0.7232(6) 0.2406(4) 0.0264(14) Uani 1 1 d .
O9 O 0.5960(6) -0.5154(6) 0.4581(4) 0.0271(14) Uani 1 1 d .
O10 O 0.4890(6) -0.6968(6) 0.5405(4) 0.0238(13) Uani 1 1 d .
O11 O 0.7198(6) -0.7549(6) 0.5300(4) 0.0285(14) Uani 1 1 d .
C1 C 0.5200(9) -0.0224(9) 0.2194(7) 0.020(2) Uani 1 1 d .
H1A H 0.5147 0.0426 0.1655 0.024 Uiso 1 1 calc R
H1B H 0.5824 0.0238 0.2771 0.024 Uiso 1 1 calc R
C2 C 0.3797(9) -0.0353(9) 0.2283(5) 0.0184(18) Uani 1 1 d .
C3 C 0.7204(8) -0.1633(9) 0.2269(6) 0.0182(18) Uani 1 1 d .
H3A H 0.7412 -0.0711 0.1991 0.022 Uiso 1 1 calc R
H3B H 0.7487 -0.2485 0.1970 0.022 Uiso 1 1 calc R
C4 C 0.7995(10) -0.1646(8) 0.3324(6) 0.0214(19) Uani 1 1 d .
C5 C 0.2968(8) -0.4769(9) 0.1284(5) 0.0186(17) Uani 1 1 d .
H5A H 0.2664 -0.5590 0.0824 0.022 Uiso 1 1 calc R
H5B H 0.2608 -0.3828 0.0957 0.022 Uiso 1 1 calc R
C6 C 0.2416(9) -0.5015(9) 0.2102(6) 0.0210(18) Uani 1 1 d .
C7 C 0.5056(9) -0.6239(9) 0.1815(6) 0.018(2) Uani 1 1 d .
H7A H 0.4967 -0.6716 0.1208 0.021 Uiso 1 1 calc R
H7B H 0.4565 -0.6850 0.2130 0.021 Uiso 1 1 calc R
C8 C 0.6550(9) -0.6170(9) 0.2442(5) 0.0170(17) Uani 1 1 d .
C9 C 0.4967(9) -0.2213(9) 0.1063(6) 0.019(2) Uani 1 1 d .
H9A H 0.5354 -0.1727 0.0630 0.023 Uiso 1 1 calc R
H9B H 0.4029 -0.1889 0.0886 0.023 Uiso 1 1 calc R
C10 C 0.5011(9) -0.3928(8) 0.0949(6) 0.018(2) Uani 1 1 d .
H10A H 0.4470 -0.4210 0.0298 0.021 Uiso 1 1 calc R
H10B H 0.5938 -0.4248 0.1067 0.021 Uiso 1 1 calc R
O1W O 0.7788(7) -1.3745(8) 0.6255(4) 0.0394(19) Uani 1 1 d D
O2W O 1.0135(8) -0.9863(10) 0.6849(5) 0.051(2) Uani 1 1 d D
O3W O 0.8953(8) 0.2182(8) 0.4343(5) 0.052(2) Uani 1 1 d D
O4W O 0.9458(7) -0.1405(7) 0.1001(5) 0.0322(15) Uani 1 1 d D
O5W O -0.0849(7) 0.3872(7) 0.0268(5) 0.0325(15) Uani 1 1 d D
O6W O 0.8089(8) 0.1403(11) 0.0968(4) 0.0463(19) Uani 1 1 d D
O7W O 0.2435(7) 1.1465(11) 0.0113(4) 0.0387(15) Uani 1 1 d D
H1 H 0.543(10) -0.747(10) 0.412(7) 0.046 Uiso 1 1 d .
H1W1 H 0.712(4) -1.367(12) 0.645(5) 0.046 Uiso 1 1 d D
H1W2 H 0.852(4) -1.358(14) 0.673(4) 0.046 Uiso 1 1 d D
H2W1 H 1.094(4) -1.018(10) 0.694(7) 0.046 Uiso 1 1 d D
H2W2 H 0.977(8) -1.043(9) 0.716(6) 0.046 Uiso 1 1 d D
H3W1 H 0.855(7) 0.213(9) 0.3739(10) 0.046 Uiso 1 1 d D
H3W2 H 0.837(6) 0.218(11) 0.462(5) 0.046 Uiso 1 1 d D
H4W2 H 0.881(5) -0.200(7) 0.070(6) 0.046 Uiso 1 1 d D
H5W1 H -0.107(7) 0.298(4) 0.037(6) 0.046 Uiso 1 1 d D
H5W2 H -0.005(4) 0.407(8) 0.064(6) 0.046 Uiso 1 1 d D
H6W2 H 0.776(6) 0.170(13) 0.140(4) 0.046 Uiso 1 1 d D
H7W1 H 0.193(8) 1.068(7) -0.002(6) 0.046 Uiso 1 1 d D
H7W2 H 0.282(8) 1.153(11) 0.0717(12) 0.046 Uiso 1 1 d D
H4W1 H 0.914(7) -0.061(6) 0.116(7) 0.046 Uiso 1 1 d D
H6W1 H 0.8954(13) 0.145(15) 0.121(5) 0.046 Uiso 1 1 d D

loop_
_atom_site_aniso_label
_atom_site_aniso_U_11
_atom_site_aniso_U_22
_atom_site_aniso_U_33
_atom_site_aniso_U_23
_atom_site_aniso_U_13
_atom_site_aniso_U_12
Gd1 0.01297(17) 0.01239(14) 0.01341(15) 0.0002(2) 0.00615(12) -0.0020(2)
P1 0.0191(12) 0.0190(10) 0.0175(10) 0.0049(8) 0.0071(9) -0.0017(10)
K1 0.0311(12) 0.0229(9) 0.0247(10) -0.0060(7) 0.0135(9) -0.0021(9)
K2 0.0171(10) 0.0427(11) 0.0230(10) 0.0027(9) 0.0094(8) 0.0002(10)
K3 0.0207(11) 0.0245(9) 0.0302(10) 0.0023(8) 0.0042(9) -0.0025(9)
N1 0.012(4) 0.011(3) 0.022(4) -0.002(3) 0.009(3) -0.001(3)
N2 0.020(4) 0.011(3) 0.012(3) -0.005(3) 0.004(3) -0.003(3)
O1 0.019(3) 0.021(3) 0.020(3) 0.002(2) 0.012(3) -0.003(3)
O2 0.030(4) 0.024(3) 0.033(4) 0.005(3) 0.015(3) 0.010(3)
O3 0.018(3) 0.021(3) 0.019(3) -0.005(2) 0.009(3) -0.003(3)
O4 0.016(3) 0.053(4) 0.036(4) -0.011(3) 0.014(3) -0.012(3)
O5 0.019(3) 0.029(3) 0.010(3) 0.000(2) 0.003(2) -0.008(3)
O6 0.018(4) 0.070(5) 0.029(4) -0.001(3) 0.011(3) -0.007(4)
O7 0.020(4) 0.021(3) 0.028(3) -0.005(2) 0.003(3) 0.000(3)
O8 0.029(4) 0.020(3) 0.030(3) -0.003(3) 0.011(3) 0.009(3)
O9 0.025(4) 0.026(3) 0.030(3) 0.013(3) 0.009(3) -0.004(3)
O10 0.020(3) 0.034(3) 0.018(3) 0.011(3) 0.008(3) -0.002(3)
O11 0.024(4) 0.035(3) 0.024(3) 0.005(3) 0.004(3) 0.006(3)
C1 0.022(5) 0.012(4) 0.032(5) -0.002(4) 0.016(5) -0.007(4)
C2 0.016(5) 0.027(4) 0.012(4) 0.004(3) 0.005(4) 0.001(4)
C3 0.019(5) 0.019(4) 0.021(4) -0.001(3) 0.012(4) -0.001(4)
C4 0.034(6) 0.012(4) 0.022(4) -0.002(3) 0.015(4) 0.004(4)
C5 0.018(5) 0.021(4) 0.019(4) -0.002(3) 0.009(4) -0.005(4)
C6 0.021(5) 0.025(4) 0.019(4) 0.006(3) 0.009(4) 0.002(4)
C7 0.024(5) 0.011(4) 0.014(4) -0.001(3) 0.000(4) 0.004(4)
C8 0.017(5) 0.020(4) 0.012(4) 0.002(3) 0.003(3) -0.004(4)
C9 0.026(5) 0.017(4) 0.016(4) -0.001(3) 0.011(4) 0.004(4)
C10 0.022(5) 0.017(4) 0.015(4) 0.001(3) 0.006(4) -0.009(4)
O1W 0.040(4) 0.043(5) 0.039(4) 0.000(3) 0.019(3) 0.003(4)
O2W 0.027(4) 0.094(6) 0.032(4) 0.011(4) 0.010(4) 0.010(5)
O3W 0.058(5) 0.072(5) 0.023(4) 0.001(3) 0.008(3) 0.043(4)
O4W 0.032(4) 0.029(3) 0.035(4) -0.001(3) 0.012(3) -0.002(3)
O5W 0.028(4) 0.036(4) 0.028(4) 0.004(3) 0.002(3) -0.005(3)
O6W 0.068(5) 0.033(4) 0.051(4) -0.001(4) 0.037(4) 0.002(5)
O7W 0.038(4) 0.035(4) 0.039(3) 0.007(4) 0.009(3) -0.005(5)

loop_
_atom_type_symbol
_atom_type_description
_atom_type_scat_dispersion_real
_atom_type_scat_dispersion_imag
_atom_type_scat_source
C C 0.0033 0.0016 'International Tables Vol C Tables 4.2.6.8 and 6.1.1.4'
H H 0.0000 0.0000 'International Tables Vol C Tables 4.2.6.8 and 6.1.1.4'
N N 0.0061 0.0033 'International Tables Vol C Tables 4.2.6.8 and 6.1.1.4'
O O 0.0106 0.0060 'International Tables Vol C Tables 4.2.6.8 and 6.1.1.4'
K K 0.2009 0.2494 'International Tables Vol C Tables 4.2.6.8 and 6.1.1.4'
P P 0.1023 0.0942 'International Tables Vol C Tables 4.2.6.8 and 6.1.1.4'
Gd Gd -0.1653 3.9035 'International Tables Vol C Tables 4.2.6.8 and 6.1.1.4'

loop_
_geom_angle_atom_site_label_1
_geom_angle_atom_site_label_2
_geom_angle_atom_site_label_3
_geom_angle
_geom_angle_site_symmetry_1
_geom_angle_site_symmetry_3
K1 Gd1 K1 105.40(3) 1_565 2_656
K1 Gd1 K2 103.90(4) 1_565 1_455
K2 Gd1 K1 54.33(4) 1_455 2_656
K3 Gd1 K1 60.44(4) 2_746 1_565
K3 Gd1 K1 108.23(4) 2_746 2_656
K3 Gd1 K2 154.94(4) 2_746 1_455
N1 Gd1 K1 149.49(15) . 2_656
N1 Gd1 K1 92.48(14) . 1_565
N1 Gd1 K2 97.84(15) . 1_455
N1 Gd1 K3 102.06(15) . 2_746
N1 Gd1 N2 67.61(19) . .
N2 Gd1 K1 97.33(14) . 2_656
N2 Gd1 K1 157.24(14) . 1_565
N2 Gd1 K2 90.19(15) . 1_455
N2 Gd1 K3 111.37(15) . 2_746
O1 Gd1 K1 99.38(13) . 1_565
O1 Gd1 K1 88.34(13) . 2_656
O1 Gd1 K2 34.12(13) . 1_455
O1 Gd1 K3 156.24(13) . 2_746
O1 Gd1 N1 64.10(19) . .
O1 Gd1 N2 82.21(19) . .
O1 Gd1 O7 138.72(18) . .
O3 Gd1 K1 38.66(12) . 1_565
O3 Gd1 K1 140.83(13) . 2_656
O3 Gd1 K2 132.29(13) . 1_455
O3 Gd1 K3 47.70(13) . 2_746
O3 Gd1 N1 65.68(19) . .
O3 Gd1 N2 119.22(19) . .
O3 Gd1 O1 108.89(19) . .
O3 Gd1 O7 72.96(18) . .
O5 Gd1 K1 34.07(13) . 2_656
O5 Gd1 K1 137.86(13) . 1_565
O5 Gd1 K2 49.58(14) . 1_455
O5 Gd1 K3 127.81(14) . 2_746
O5 Gd1 N1 119.97(19) . .
O5 Gd1 N2 64.68(19) . .
O5 Gd1 O1 75.25(18) . .
O5 Gd1 O3 174.33(19) . .
O5 Gd1 O7 106.7(2) . .
O7 Gd1 K1 104.08(14) . 1_565
O7 Gd1 K1 116.74(14) . 2_656
O7 Gd1 K2 152.02(14) . 1_455
O7 Gd1 K3 48.06(14) . 2_746
O7 Gd1 N1 81.26(19) . .
O7 Gd1 N2 63.4(2) . .
O9 Gd1 K1 79.56(15) . 1_565
O9 Gd1 K1 57.72(16) . 2_656
O9 Gd1 K2 110.19(16) . 1_455
O9 Gd1 K3 50.61(16) . 2_746
O9 Gd1 N1 151.9(2) . .
O9 Gd1 N2 112.6(2) . .
O9 Gd1 O1 143.5(2) . .
O9 Gd1 O3 93.0(2) . .
O9 Gd1 O5 81.5(2) . .
O9 Gd1 O7 74.8(2) . .
O10 Gd1 K1 72.56(15) 2_656 2_656
O10 Gd1 K1 39.21(15) 2_656 1_565
O10 Gd1 K2 67.57(15) 2_656 1_455
O10 Gd1 K3 90.95(15) 2_656 2_746
O10 Gd1 N1 111.0(2) 2_656 .
O10 Gd1 N2 157.6(2) 2_656 .
O10 Gd1 O1 77.62(19) 2_656 .
O10 Gd1 O3 77.13(19) 2_656 .
O10 Gd1 O5 100.4(2) 2_656 .
O10 Gd1 O7 139.0(2) 2_656 .
O10 Gd1 O9 79.5(2) 2_656 .
K1 P1 K1 130.58(7) 2_656 .
K1 P1 K2 130.07(7) 2_656 2_746
K1 P1 K3 133.47(7) 2_656 2_746
K2 P1 K1 63.18(5) 2_746 .
K3 P1 K1 95.77(7) 2_746 .
K3 P1 K2 61.88(5) 2_746 2_746
O9 P1 K1 81.8(3) . 2_656
O9 P1 K1 147.7(3) . .
O9 P1 K2 97.8(3) . 2_746
O9 P1 K3 52.0(3) . 2_746
O10 P1 K1 96.6(2) . .
O10 P1 K1 45.3(2) . 2_656
O10 P1 K2 90.7(2) . 2_746
O10 P1 K3 140.0(3) . 2_746
O10 P1 O9 110.2(3) . .
O11 P1 K1 159.6(3) . 2_656
O11 P1 K1 37.0(2) . .
O11 P1 K2 36.7(2) . 2_746
O11 P1 K3 61.0(2) . 2_746
O11 P1 O9 112.4(4) . .
O11 P1 O10 114.3(3) . .
P1 K1 Gd1 54.71(4) 2_646 1_545
P1 K1 Gd1 101.62(6) . 1_545
P1 K1 P1 80.92(5) 2_646 .
P1 K1 K2 57.58(5) . 2_746
P1 K1 K2 116.17(6) 2_646 2_746
P1 K1 K3 97.86(6) 2_646 2_736
P1 K1 K3 152.07(7) . 2_736
P1 K1 K3 97.86(6) . 1_545
P1 K1 K3 161.68(7) 2_646 1_545
K2 K1 Gd1 159.20(6) 2_746 1_545
K2 K1 K3 141.45(7) 2_746 2_736
K3 K1 Gd1 108.27(5) 1_545 1_545
K3 K1 Gd1 57.59(4) 2_736 1_545
K3 K1 K2 77.22(5) 1_545 2_746
K3 K1 K3 74.62(4) 1_545 2_736
O3 K1 Gd1 33.45(12) 1_545 1_545
O3 K1 P1 87.88(13) 1_545 2_646
O3 K1 P1 106.10(13) 1_545 .
O3 K1 K2 145.01(13) 1_545 2_746
O3 K1 K3 74.83(13) 1_545 1_545
O3 K1 K3 46.08(12) 1_545 2_736
O3 K1 O5 155.67(18) 1_545 2_646
O3 K1 O10 64.84(16) 1_545 2_646
O3 K1 O11 111.90(17) 1_545 .
O3 K1 O1W 82.60(17) 1_545 .
O3 K1 O2W 120.5(2) 1_545 .
O5 K1 Gd1 122.22(14) 2_646 1_545
O5 K1 P1 67.98(14) 2_646 2_646
O5 K1 P1 74.20(12) 2_646 .
O5 K1 K2 56.11(13) 2_646 2_746
O5 K1 K3 129.50(14) 2_646 1_545
O5 K1 K3 131.44(13) 2_646 2_736
O5 K1 O11 76.47(17) 2_646 .
O5 K1 O1W 87.82(17) 2_646 .
O5 K1 O2W 82.2(2) 2_646 .
O10 K1 Gd1 31.99(11) 2_646 1_545
O10 K1 P1 23.09(11) 2_646 2_646
O10 K1 P1 86.66(14) 2_646 .
O10 K1 K2 135.25(13) 2_646 2_746
O10 K1 K3 82.52(12) 2_646 2_736
O10 K1 K3 138.97(12) 2_646 1_545
O10 K1 O5 91.08(18) 2_646 2_646
O10 K1 O11 105.31(19) 2_646 .
O10 K1 O1W 74.66(19) 2_646 .
O10 K1 O2W 166.8(2) 2_646 .
O11 K1 Gd1 116.69(13) . 1_545
O11 K1 P1 18.77(13) . .
O11 K1 P1 98.97(15) . 2_646
O11 K1 K2 43.07(12) . 2_746
O11 K1 K3 82.35(14) . 1_545
O11 K1 K3 151.53(14) . 2_736
O11 K1 O1W 164.28(19) . .
O1W K1 Gd1 71.83(13) . 1_545
O1W K1 P1 74.74(15) . 2_646
O1W K1 P1 153.87(16) . .
O1W K1 K2 126.48(14) . 2_746
O1W K1 K3 44.01(13) . 2_736
O1W K1 K3 108.24(15) . 1_545
O2W K1 Gd1 149.74(17) . 1_545
O2W K1 P1 148.12(16) . 2_646
O2W K1 P1 102.32(18) . .
O2W K1 K2 48.15(17) . 2_746
O2W K1 K3 50.12(15) . 1_545
O2W K1 K3 93.34(18) . 2_736
O2W K1 O11 84.3(2) . .
O2W K1 O1W 93.6(2) . .
P1 K2 K3 58.65(5) 2_756 .
O1 K2 P1 67.68(13) 1_655 2_756
O1 K2 K3 113.49(13) 1_655 .
O1 K2 O5 56.33(14) 1_655 1_655
O1 K2 O6 81.00(16) 1_655 1_655
O1 K2 O11 83.25(18) 1_655 2_756
O1 K2 C2 18.37(17) 1_655 1_655
O1 K2 C6 61.14(18) 1_655 1_655
O1 K2 O1W 76.02(17) 1_655 2_766
O1 K2 O2W 126.0(2) 1_655 2_756
O1 K2 O4W 95.38(19) 1_655 .
O4 K2 P1 98.68(15) . 2_756
O4 K2 K3 44.99(14) . .
O4 K2 O1 156.8(2) . 1_655
O4 K2 O5 138.38(18) . 1_655
O4 K2 O6 121.76(19) . 1_655
O4 K2 O11 88.0(2) . 2_756
O4 K2 C2 142.0(2) . 1_655
O4 K2 C6 140.4(2) . 1_655
O4 K2 O1W 80.96(19) . 2_766
O4 K2 O2W 73.6(2) . 2_756
O4 K2 O4W 93.8(2) . .
O5 K2 P1 69.38(10) 1_655 2_756
O5 K2 K3 124.62(10) 1_655 .
O5 K2 C2 74.67(17) 1_655 1_655
O5 K2 C6 21.58(16) 1_655 1_655
O6 K2 P1 106.54(12) 1_655 2_756
O6 K2 K3 147.69(12) 1_655 .
O6 K2 O5 38.90(14) 1_655 1_655
O6 K2 C2 95.87(17) 1_655 1_655
O6 K2 C6 21.25(17) 1_655 1_655
O11 K2 P1 19.14(13) 2_756 2_756
O11 K2 K3 56.75(13) 2_756 .
O11 K2 O5 67.87(16) 2_756 1_655
O11 K2 O6 99.31(17) 2_756 1_655
O11 K2 C2 91.40(19) 2_756 1_655
O11 K2 C6 88.96(19) 2_756 1_655
O11 K2 O1W 75.32(18) 2_756 2_766
O11 K2 O2W 82.01(19) 2_756 2_756
O11 K2 O4W 178.0(2) 2_756 .
C2 K2 P1 73.22(13) 1_655 2_756
C2 K2 K3 105.26(14) 1_655 .
C6 K2 P1 90.79(15) 1_655 2_756
C6 K2 K3 145.39(15) 1_655 .
C6 K2 C2 77.6(2) 1_655 1_655
O1W K2 P1 61.86(13) 2_766 2_756
O1W K2 K3 46.00(12) 2_766 .
O1W K2 O5 121.50(17) 2_766 1_655
O1W K2 O6 156.84(18) 2_766 1_655
O1W K2 C2 62.23(18) 2_766 1_655
O1W K2 C6 135.9(2) 2_766 1_655
O2W K2 P1 100.24(16) 2_756 2_756
O2W K2 K3 100.56(14) 2_756 .
O2W K2 O5 69.95(19) 2_756 1_655
O2W K2 O6 51.00(18) 2_756 1_655
O2W K2 C2 143.9(2) 2_756 1_655
O2W K2 C6 66.9(2) 2_756 1_655
O2W K2 O1W 146.32(18) 2_756 2_766
O4W K2 P1 160.45(16) . 2_756
O4W K2 K3 125.19(14) . .
O4W K2 O5 110.19(16) . 1_655
O4W K2 O6 79.05(17) . 1_655
O4W K2 C2 87.70(19) . 1_655
O4W K2 C6 89.14(19) . 1_655
O4W K2 O1W 105.76(18) . 2_766
O4W K2 O2W 97.7(2) . 2_756
P1 K3 K2 59.48(5) 2_756 .
O3 K3 P1 92.33(12) 2_756 2_756
O3 K3 K2 131.67(12) 2_756 .
O3 K3 O7 58.65(15) 2_756 2_756
O3 K3 O9 69.44(15) 2_756 2_756
O3 K3 O11 115.75(16) 2_756 2_756
O3 K3 C4 20.72(17) 2_756 2_756
O3 K3 O2W 83.2(2) 2_756 1_565
O4 K3 P1 98.17(15) . 2_756
O4 K3 K2 43.56(14) . .
O4 K3 O3 156.85(19) . 2_756
O4 K3 O7 144.44(19) . 2_756
O4 K3 O9 117.71(18) . 2_756
O4 K3 O11 76.32(18) . 2_756
O4 K3 C4 152.5(2) . 2_756
O4 K3 O1W 86.2(2) . 2_766
O4 K3 O2W 109.2(2) . 1_565
O4 K3 O3W 72.3(2) . 2_746
O7 K3 P1 65.56(13) 2_756 2_756
O7 K3 K2 123.79(13) 2_756 .
O7 K3 O9 57.64(17) 2_756 2_756
O7 K3 O11 80.30(16) 2_756 2_756
O7 K3 C4 58.17(18) 2_756 2_756
O7 K3 O2W 60.12(18) 2_756 1_565
O9 K3 P1 23.30(11) 2_756 2_756
O9 K3 K2 75.08(11) 2_756 .
O9 K3 O11 46.53(15) 2_756 2_756
O9 K3 C4 86.9(2) 2_756 2_756
O9 K3 O2W 117.56(19) 2_756 1_565
O11 K3 P1 23.43(11) 2_756 2_756
O11 K3 K2 43.92(10) 2_756 .
O11 K3 C4 130.9(2) 2_756 2_756
C4 K3 P1 108.36(17) 2_756 2_756
C4 K3 K2 151.75(15) 2_756 .
O1W K3 P1 64.77(16) 2_766 2_756
O1W K3 K2 53.51(15) 2_766 .
O1W K3 O3 79.72(18) 2_766 2_756
O1W K3 O7 111.55(19) 2_766 2_756
O1W K3 O9 57.85(19) 2_766 2_756
O1W K3 O11 71.93(19) 2_766 2_756
O1W K3 C4 98.5(2) 2_766 2_756
O1W K3 O2W 162.8(2) 2_766 1_565
O1W K3 O3W 122.3(2) 2_766 2_746
O2W K3 P1 118.44(15) 1_565 2_756
O2W K3 K2 143.58(18) 1_565 .
O2W K3 O11 118.24(18) 1_565 2_756
O2W K3 C4 64.3(2) 1_565 2_756
O3W K3 P1 155.05(18) . 2_756
O3W K3 P1 66.32(17) 2_746 2_756
O3W K3 K2 102.71(15) . .
O3W K3 K2 76.10(15) 2_746 .
O3W K3 O3 87.8(2) . 2_756
O3W K3 O3 130.83(18) 2_746 2_756
O3W K3 O4 74.0(2) . .
O3W K3 O7 72.18(18) 2_746 2_756
O3W K3 O7 133.2(2) . 2_756
O3W K3 O9 85.8(2) 2_746 2_756
O3W K3 O9 143.3(2) . 2_756
O3W K3 O11 51.35(19) 2_746 2_756
O3W K3 O11 146.48(19) . 2_756
O3W K3 C4 78.8(2) . 2_756
O3W K3 C4 124.8(2) 2_746 2_756
O3W K3 O1W 90.8(2) . 2_766
O3W K3 O2W 71.4(2) 2_746 1_565
O3W K3 O2W 86.4(2) . 1_565
O3W K3 O3W 129.92(14) . 2_746
C1 N1 Gd1 103.9(4) . .
C1 N1 C3 109.6(6) . .
C1 N1 C9 108.0(6) . .
C3 N1 Gd1 108.4(4) . .
C9 N1 Gd1 113.4(5) . .
C9 N1 C3 113.1(6) . .
C5 N2 Gd1 108.0(4) . .
C5 N2 C10 112.2(6) . .
C7 N2 Gd1 104.7(4) . .
C7 N2 C5 111.0(6) . .
C7 N2 C10 107.9(6) . .
C10 N2 Gd1 112.8(4) . .
Gd1 O1 K2 116.1(2) . 1_455
C2 O1 Gd1 119.9(5) . .
C2 O1 K2 118.8(5) . 1_455
Gd1 O3 K1 107.9(2) . 1_565
Gd1 O3 K3 95.22(18) . 2_746
K1 O3 K3 92.18(16) 1_565 2_746
C4 O3 Gd1 122.9(5) . .
C4 O3 K1 123.4(5) . 1_565
C4 O3 K3 105.3(5) . 2_746
K2 O4 K3 91.5(2) . .
C4 O4 K2 128.4(5) . .
C4 O4 K3 139.9(5) . .
Gd1 O5 K1 117.0(2) . 2_656
Gd1 O5 K2 97.81(18) . 1_455
K1 O5 K2 80.98(16) 2_656 1_455
C6 O5 Gd1 123.4(5) . .
C6 O5 K1 118.6(5) . 2_656
C6 O5 K2 81.2(5) . 1_455
C6 O6 K2 83.5(5) . 1_455
Gd1 O7 K3 93.71(18) . 2_746
C8 O7 Gd1 120.8(5) . .
C8 O7 K3 131.2(5) . 2_746
Gd1 O9 K3 93.60(19) . 2_746
P1 O9 Gd1 143.5(4) . .
P1 O9 K3 104.7(3) . 2_746
Gd1 O10 K1 108.8(2) 2_646 2_656
P1 O10 Gd1 137.7(3) . 2_646
P1 O10 K1 111.6(3) . 2_656
P1 O11 K1 124.2(3) . .
P1 O11 K2 124.1(3) . 2_746
P1 O11 K3 95.6(3) . 2_746
K1 O11 K3 135.0(2) . 2_746
K2 O11 K1 92.45(18) 2_746 .
K2 O11 K3 79.33(16) 2_746 2_746
N1 C1 C2 111.1(6) . .
O1 C2 K2 42.9(4) . 1_455
O1 C2 C1 115.9(7) . .
O2 C2 K2 82.8(5) . 1_455
O2 C2 O1 125.7(8) . .
O2 C2 C1 118.3(7) . .
C1 C2 K2 158.4(5) . 1_455
N1 C3 C4 112.8(6) . .
O3 C4 K3 54.0(4) . 2_746
O3 C4 C3 117.9(8) . .
O4 C4 K3 88.5(5) . 2_746
O4 C4 O3 123.5(8) . .
O4 C4 C3 118.6(7) . .
C3 C4 K3 129.6(5) . 2_746
N2 C5 C6 111.6(7) . .
O5 C6 K2 77.2(5) . 1_455
O5 C6 C5 117.6(8) . .
O6 C6 K2 75.3(5) . 1_455
O6 C6 O5 124.7(8) . .
O6 C6 C5 117.6(7) . .
C5 C6 K2 117.4(5) . 1_455
N2 C7 C8 110.5(7) . .
O7 C8 C7 116.8(7) . .
O8 C8 O7 123.9(8) . .
O8 C8 C7 119.3(7) . .
N1 C9 C10 112.1(7) . .
N2 C10 C9 110.2(7) . .
K1 O1W K2 163.5(3) . 2_736
K3 O1W K1 90.91(19) 2_736 .
K3 O1W K2 80.49(18) 2_736 2_736
K1 O2W K2 87.6(2) . 2_746
K1 O2W K3 85.6(2) . 1_545
K2 O2W K3 110.9(2) 2_746 1_545
K3 O3W K3 123.6(3) . 2_756

loop_
_geom_bond_atom_site_label_1
_geom_bond_atom_site_label_2
_geom_bond_distance
_geom_bond_site_symmetry_2
Gd1 N1 2.597(6) .
Gd1 N2 2.635(6) .
Gd1 O1 2.416(6) .
Gd1 O3 2.387(6) .
Gd1 O5 2.377(6) .
Gd1 O7 2.445(6) .
Gd1 O9 2.310(5) .
Gd1 O10 2.306(5) 2_656
P1 O9 1.532(6) .
P1 O10 1.518(6) .
P1 O11 1.496(6) .
K1 O3 2.706(5) 1_545
K1 O5 2.754(6) 2_646
K1 O10 2.752(6) 2_646
K1 O11 2.802(6) .
K1 O1W 2.876(7) .
K1 O2W 2.789(8) .
K2 O1 2.730(6) 1_655
K2 O4 2.667(6) .
K2 O5 3.358(6) 1_655
K2 O6 3.312(7) 1_655
K2 O11 2.731(6) 2_756
K2 O1W 3.154(8) 2_766
K2 O2W 2.979(8) 2_756
K2 O4W 2.767(7) .
K3 O3 2.928(6) 2_756
K3 O4 2.736(7) .
K3 O7 2.938(6) 2_756
K3 O9 3.053(7) 2_756
K3 O11 3.292(6) 2_756
K3 O1W 2.822(6) 2_766
K3 O2W 3.066(7) 1_565
K3 O3W 2.869(7) 2_746
K3 O3W 2.661(7) .
N1 C1 1.471(10) .
N1 C3 1.481(10) .
N1 C9 1.474(10) .
N2 C5 1.481(10) .
N2 C7 1.470(10) .
N2 C10 1.502(9) .
O1 K2 2.730(6) 1_455
O1 C2 1.265(9) .
O2 C2 1.258(9) .
O3 K1 2.706(5) 1_565
O3 K3 2.928(6) 2_746
O3 C4 1.281(9) .
O4 C4 1.239(11) .
O5 K1 2.754(6) 2_656
O5 K2 3.358(6) 1_455
O5 C6 1.266(9) .
O6 K2 3.312(7) 1_455
O6 C6 1.241(10) .
O7 K3 2.938(6) 2_746
O7 C8 1.264(9) .
O8 C8 1.253(9) .
O9 K3 3.053(7) 2_746
O10 Gd1 2.306(5) 2_646
O10 K1 2.752(6) 2_656
O11 K2 2.731(6) 2_746
O11 K3 3.292(6) 2_746
C1 C2 1.528(11) .
C2 K2 3.518(8) 1_455
C3 C4 1.500(11) .
C4 K3 3.492(8) 2_746
C5 C6 1.531(10) .
C6 K2 3.403(9) 1_455
C7 C8 1.524(11) .
C9 C10 1.524(11) .
O1W K2 3.154(7) 2_736
O1W K3 2.822(6) 2_736
O2W K2 2.979(8) 2_746
O2W K3 3.066(7) 1_545
O3W K3 2.869(7) 2_756
